data_7103030
loop_
_publ_author_name
'Wada, Atsushi'
'Watanabe, Masayuki'
'Yamanoi, Yoshinori'
'Nishihara, Hiroshi'

_publ_section_title
;
 Modification of the luminescence spectra of
 chloro(tetrapyridylcyclotetramine)europium complexes by fine tuning of
 the Eu-Cl distance with outer-sphere counterions in the solid state,
 in a polymer matrix and in solution.
;
_journal_issue 14
_journal_name_full 'Chemical communications (Cambridge, England)'
_journal_page_first 1671
_journal_page_last 1673
_journal_paper_doi 10.1039/b716987f
_journal_year 2008
_chemical_absolute_configuration unk
_chemical_formula_sum 'C34 H40 Cl Eu F6 N8 O6 S2'
_chemical_formula_weight 1022.27
_space_group_IT_number 18
_symmetry_space_group_name_Hall 'P 2bc 2'
_symmetry_space_group_name_H-M 'P 2 21 21'
_audit_creation_date 2006-07-31T20:21:01-00:00
_audit_creation_method 'WinGX routine CIF_UPDATE'
_cell_angle_alpha 90
_cell_angle_beta 90
_cell_angle_gamma 90
_cell_formula_units_Z 2
_cell_length_a 8.346(2)
_cell_length_b 11.116(3)
_cell_length_c 21.206(5)
_cell_measurement_temperature 113(2)
_cell_volume 1967.2(8)
_computing_structure_refinement 'SHELXL-97 (Sheldrick, 1997)'
_diffrn_measured_fraction_theta_full 0.993
_diffrn_measured_fraction_theta_max 0.993
_diffrn_radiation_type MoK\a
_diffrn_radiation_wavelength 0.7107
_diffrn_reflns_av_R_equivalents 0.0356
_diffrn_reflns_limit_h_max 10
_diffrn_reflns_limit_h_min -9
_diffrn_reflns_limit_k_max 14
_diffrn_reflns_limit_k_min -14
_diffrn_reflns_limit_l_max 27
_diffrn_reflns_limit_l_min -27
_diffrn_reflns_number 15578
_diffrn_reflns_theta_full 27.48
_diffrn_reflns_theta_max 27.48
_diffrn_reflns_theta_min 3.05
_exptl_absorpt_coefficient_mu 1.852
_exptl_absorpt_correction_type none
_exptl_crystal_density_diffrn 1.726
_exptl_crystal_density_method 'not measured'
_exptl_crystal_F_000 1028
_exptl_crystal_size_max 0.2
_exptl_crystal_size_mid 0.1
_exptl_crystal_size_min 0.1
_refine_diff_density_max 4.353
_refine_diff_density_min -0.977
_refine_ls_abs_structure_details 'Flack H D (1983), Acta Cryst. A39, 876-881'
_refine_ls_abs_structure_Flack 0.53(3)
_refine_ls_extinction_method none
_refine_ls_goodness_of_fit_ref 1.106
_refine_ls_hydrogen_treatment constr
_refine_ls_matrix_type full
_refine_ls_number_parameters 263
_refine_ls_number_reflns 4455
_refine_ls_number_restraints 0
_refine_ls_restrained_S_all 1.106
_refine_ls_R_factor_gt 0.0547
_refine_ls_shift/su_max 0.467
_refine_ls_structure_factor_coef Fsqd
_refine_ls_weighting_details 'calc w=1/[\s^2^(Fo^2^)+(0.0581P)^2^+14.5198P] where P=(Fo^2^+2Fc^2^)/3'
_refine_ls_weighting_scheme calc
_refine_ls_wR_factor_ref 0.1361
_reflns_number_gt 4302
_reflns_number_total 4455
_reflns_threshold_expression >2sigma(I)
_cod_data_source_file b716987f.txt
_cod_data_source_block 11
_cod_database_code 7103030

loop_
_symmetry_equiv_pos_as_xyz
'x, y, z'
'-x, -y+1/2, z+1/2'
'x, -y, -z'
'-x, y+1/2, -z+1/2'

loop_
_atom_site_label
_atom_site_type_symbol
_atom_site_fract_x
_atom_site_fract_y
_atom_site_fract_z
_atom_site_U_iso_or_equiv
_atom_site_adp_type
_atom_site_occupancy
_atom_site_calc_flag
_atom_site_refinement_flags
_atom_site_disorder_group
_atom_site_disorder_assembly
Eu01 Eu 0.39925(5) 0 0 0.01540(13) Uani 1 d S . .
Cl1 Cl 0.7258(2) 0 0 0.0214(4) Uani 1 d S . .
S1 S 0.9481(2) -0.0166(2) 0.32447(9) 0.0311(5) Uani 1 d . . .
O2 O 1.0986(6) 0.0005(8) 0.2944(3) 0.0410(12) Uani 1 d . . .
F3 F 0.8051(8) 0.0490(5) 0.2208(3) 0.0478(15) Uani 1 d . . .
F2 F 0.8671(8) 0.1944(5) 0.2814(3) 0.0519(16) Uani 1 d . . .
C2 C 0.6829(15) -0.2844(9) -0.1337(5) 0.027(2) Uani 1 d . . .
H4 H 0.7704 -0.2783 -0.1607 0.032 Uiso 1 calc R . .
N2 N 0.4955(8) -0.1291(6) 0.0947(3) 0.0256(14) Uani 1 d . . .
N1 N 0.4951(8) -0.1881(6) -0.0647(3) 0.0214(13) Uani 1 d . . .
N5 N 0.2084(8) 0.0102(14) 0.0984(3) 0.050(2) Uani 1 d . . .
O3 O 0.9377(11) 0.0265(10) 0.3874(3) 0.071(3) Uani 1 d . . .
C7 C 0.6137(17) -0.2079(8) 0.0912(5) 0.031(2) Uani 1 d . . .
H1 H 0.6512 -0.2294 0.0515 0.038 Uiso 1 calc R . .
F1 F 0.6679(8) 0.0817(7) 0.3053(4) 0.071(2) Uani 1 d . . .
N4 N 0.2026(8) -0.1873(5) 0.0045(8) 0.053(3) Uani 1 d . . .
O1 O 0.8793(10) -0.1334(6) 0.3145(4) 0.058(2) Uani 1 d . . .
C6 C 0.2952(8) -0.3014(5) -0.0035(7) 0.0288(16) Uani 1 d . . .
H01A H 0.2209 -0.3647 -0.0153 0.035 Uiso 1 calc R . .
H01B H 0.3412 -0.3232 0.0369 0.035 Uiso 1 calc R . .
C12 C 0.3081(10) -0.0084(12) 0.1563(3) 0.0368(18) Uani 1 d . . .
H01C H 0.2371 -0.0318 0.1904 0.044 Uiso 1 calc R . .
H01D H 0.355 0.0684 0.1678 0.044 Uiso 1 calc R . .
C1 C 0.6193(15) -0.1854(8) -0.1060(4) 0.025(2) Uani 1 d . . .
H020 H 0.6636 -0.111 -0.1159 0.03 Uiso 1 calc R . .
C4 C 0.4825(11) -0.4016(7) -0.0793(4) 0.0289(17) Uani 1 d . . .
H021 H 0.4329 -0.4745 -0.0704 0.035 Uiso 1 calc R . .
C11 C 0.4409(10) -0.0995(7) 0.1527(4) 0.0274(17) Uani 1 d . . .
C5 C 0.4299(9) -0.2978(6) -0.0525(3) 0.0209(15) Uani 1 d . . .
C9 C 0.6350(13) -0.2267(9) 0.2021(5) 0.047(3) Uani 1 d . . .
H026 H 0.6835 -0.2573 0.2382 0.057 Uiso 1 calc R . .
C10 C 0.5094(13) -0.1452(8) 0.2069(4) 0.040(2) Uani 1 d . . .
H028 H 0.4718 -0.1216 0.2463 0.048 Uiso 1 calc R . .
C33 C 0.8159(11) 0.0814(8) 0.2809(4) 0.0335(19) Uani 1 d . . .
C8 C 0.6859(17) -0.2610(10) 0.1442(6) 0.040(3) Uani 1 d . . .
H034 H 0.7664 -0.3181 0.1396 0.048 Uiso 1 calc R . .
C3 C 0.6131(11) -0.3959(7) -0.1207(4) 0.0298(17) Uani 1 d . . .
H5 H 0.653 -0.4656 -0.1393 0.036 Uiso 1 calc R . .
C27 C 0.1285(19) 0.145(2) 0.0943(7) 0.098(7) Uani 1 d . . .
H8A H 0.0414 0.1495 0.1246 0.117 Uiso 1 calc R . .
H8B H 0.2088 0.2034 0.1075 0.117 Uiso 1 calc R . .
C25 C 0.131(2) -0.1790(14) 0.0813(11) 0.106(9) Uani 1 d . . .
H7A H 0.0478 -0.2387 0.0865 0.128 Uiso 1 calc R . .
H7B H 0.218 -0.1998 0.1098 0.128 Uiso 1 calc R . .
C26 C 0.0715(13) -0.0688(11) 0.0987(5) 0.047(3) Uani 1 d . . .
H9A H 0.0239 -0.0726 0.1404 0.056 Uiso 1 calc R . .
H9B H -0.0089 -0.0416 0.0689 0.056 Uiso 1 calc R . .
C32 C 0.0713(13) -0.1802(9) -0.0378(6) 0.053(3) Uani 1 d . . .
H10A H 0.0195 -0.258 -0.0413 0.063 Uiso 1 calc R . .
H10B H -0.0067 -0.1224 -0.0225 0.063 Uiso 1 calc R . .

loop_
_atom_site_aniso_label
_atom_site_aniso_U_11
_atom_site_aniso_U_22
_atom_site_aniso_U_33
_atom_site_aniso_U_23
_atom_site_aniso_U_13
_atom_site_aniso_U_12
Eu01 0.0198(2) 0.01231(19) 0.01414(19) -0.0009(3) 0 0
Cl1 0.0178(9) 0.0174(9) 0.0291(10) -0.0027(18) 0 0
S1 0.0301(9) 0.0377(14) 0.0253(8) 0.0117(9) -0.0022(7) 0.0056(10)
O2 0.027(3) 0.055(3) 0.041(3) 0.008(4) -0.004(2) 0.007(8)
F3 0.065(4) 0.040(3) 0.039(3) 0.003(2) -0.028(3) 0.003(3)
F2 0.071(5) 0.022(2) 0.062(4) 0.001(2) -0.004(3) 0.006(3)
C2 0.025(5) 0.034(5) 0.021(4) -0.001(3) -0.003(4) 0.011(4)
N2 0.020(3) 0.024(3) 0.032(4) 0.007(3) -0.005(3) 0.002(3)
N1 0.018(3) 0.020(3) 0.026(3) -0.007(3) 0.003(3) -0.004(3)
N5 0.029(3) 0.098(7) 0.022(3) 0.007(6) 0.008(2) -0.011(8)
O3 0.083(6) 0.103(8) 0.026(3) 0.005(4) -0.001(3) 0.018(6)
C7 0.027(5) 0.026(4) 0.042(5) 0.005(4) -0.009(5) -0.004(4)
F1 0.032(3) 0.074(5) 0.106(6) 0.033(4) 0.017(4) 0.015(3)
N4 0.029(4) 0.013(3) 0.115(8) 0.007(6) -0.030(8) -0.004(2)
O1 0.060(5) 0.030(3) 0.083(6) 0.022(4) -0.014(5) -0.015(4)
C6 0.023(3) 0.013(3) 0.051(5) -0.005(5) 0.009(7) -0.003(2)
C12 0.045(4) 0.044(5) 0.021(3) -0.004(5) 0.006(3) -0.009(7)
C1 0.025(5) 0.028(4) 0.022(4) -0.005(3) 0.006(4) -0.010(4)
C4 0.031(4) 0.024(4) 0.031(4) 0.000(3) -0.001(3) 0.001(3)
C11 0.029(4) 0.024(4) 0.029(4) 0.003(3) -0.004(3) -0.012(3)
C5 0.021(4) 0.019(3) 0.022(3) -0.004(3) -0.005(3) 0.004(3)
C9 0.057(7) 0.040(5) 0.045(6) 0.023(4) -0.028(5) -0.019(5)
C10 0.056(6) 0.038(5) 0.025(4) 0.007(4) -0.014(4) -0.018(5)
C33 0.027(4) 0.032(4) 0.041(5) 0.002(4) 0.001(4) 0.003(4)
C8 0.032(6) 0.034(5) 0.055(7) 0.017(5) -0.023(6) -0.008(5)
C3 0.029(4) 0.024(4) 0.037(4) -0.004(3) 0.004(4) 0.006(3)
C27 0.026(9) 0.20(2) 0.067(9) -0.094(11) 0.016(7) 0.008(10)
C25 0.021(9) 0.079(9) 0.22(2) 0.116(13) 0.006(11) -0.006(7)
C26 0.034(6) 0.060(7) 0.047(6) 0.014(5) -0.005(5) -0.006(5)
C32 0.034(6) 0.029(5) 0.095(9) -0.006(5) -0.035(6) 0.005(4)

loop_
_atom_type_symbol
_atom_type_description
_atom_type_scat_dispersion_real
_atom_type_scat_dispersion_imag
_atom_type_scat_source
C C 0.0033 0.0016 'International Tables Vol C Tables 4.2.6.8 and 6.1.1.4'
H H 0 0 'International Tables Vol C Tables 4.2.6.8 and 6.1.1.4'
N N 0.0061 0.0033 'International Tables Vol C Tables 4.2.6.8 and 6.1.1.4'
O O 0.0106 0.006 'International Tables Vol C Tables 4.2.6.8 and 6.1.1.4'
F F 0.0171 0.0103 'International Tables Vol C Tables 4.2.6.8 and 6.1.1.4'
S S 0.1246 0.1234 'International Tables Vol C Tables 4.2.6.8 and 6.1.1.4'
Cl Cl 0.1484 0.1585 'International Tables Vol C Tables 4.2.6.8 and 6.1.1.4'
Eu Eu -0.1578 3.6682 'International Tables Vol C Tables 4.2.6.8 and 6.1.1.4'

loop_
_geom_angle_atom_site_label_1
_geom_angle_atom_site_label_2
_geom_angle_atom_site_label_3
_geom_angle
_geom_angle_site_symmetry_1
_geom_angle_site_symmetry_3
_geom_angle_publ_flag
N2 Eu01 N2 143.9(3) . 3 ?
N2 Eu01 N1 82.5(2) . . ?
N2 Eu01 N1 86.7(2) 3 . ?
N2 Eu01 N1 86.7(2) . 3 ?
N2 Eu01 N1 82.5(2) 3 3 ?
N1 Eu01 N1 144.5(3) . 3 ?
N2 Eu01 N5 141.1(4) . 3 ?
N2 Eu01 N5 66.2(3) 3 3 ?
N1 Eu01 N5 74.6(3) . 3 ?
N1 Eu01 N5 129.4(4) 3 3 ?
N2 Eu01 N5 66.2(3) . . ?
N2 Eu01 N5 141.1(4) 3 . ?
N1 Eu01 N5 129.4(4) . . ?
N1 Eu01 N5 74.6(3) 3 . ?
N5 Eu01 N5 105.4(3) 3 . ?
N2 Eu01 N4 74.3(3) . . ?
N2 Eu01 N4 130.8(4) 3 . ?
N1 Eu01 N4 65.3(3) . . ?
N1 Eu01 N4 142.6(4) 3 . ?
N5 Eu01 N4 67.7(4) 3 . ?
N5 Eu01 N4 68.3(5) . . ?
N2 Eu01 N4 130.8(4) . 3 ?
N2 Eu01 N4 74.3(3) 3 3 ?
N1 Eu01 N4 142.6(4) . 3 ?
N1 Eu01 N4 65.3(3) 3 3 ?
N5 Eu01 N4 68.3(5) 3 3 ?
N5 Eu01 N4 67.7(4) . 3 ?
N4 Eu01 N4 103.6(3) . 3 ?
N2 Eu01 Cl1 71.97(15) . . ?
N2 Eu01 Cl1 71.97(15) 3 . ?
N1 Eu01 Cl1 72.26(14) . . ?
N1 Eu01 Cl1 72.26(14) 3 . ?
N5 Eu01 Cl1 127.31(16) 3 . ?
N5 Eu01 Cl1 127.31(16) . . ?
N4 Eu01 Cl1 128.22(14) . . ?
N4 Eu01 Cl1 128.22(14) 3 . ?
O2 S1 O3 115.5(5) . . ?
O2 S1 O1 114.1(5) . . ?
O3 S1 O1 114.8(6) . . ?
O2 S1 C33 103.3(4) . . ?
O3 S1 C33 103.9(5) . . ?
O1 S1 C33 103.1(5) . . ?
C1 C2 C3 118.1(10) . . ?
C7 N2 C11 117.7(8) . . ?
C7 N2 Eu01 123.7(6) . . ?
C11 N2 Eu01 117.7(5) . . ?
C1 N1 C5 116.7(7) . . ?
C1 N1 Eu01 123.5(5) . . ?
C5 N1 Eu01 119.5(5) . . ?
C26 N5 C12 110.6(9) . . ?
C26 N5 C27 103.6(10) . . ?
C12 N5 C27 113.2(10) . . ?
C26 N5 Eu01 117.3(7) . . ?
C12 N5 Eu01 108.0(5) . . ?
C27 N5 Eu01 104.1(7) . . ?
N2 C7 C8 123.6(11) . . ?
C32 N4 C6 111.9(10) . . ?
C32 N4 C25 109.0(10) . . ?
C6 N4 C25 109.2(10) . . ?
C32 N4 Eu01 114.3(7) . . ?
C6 N4 Eu01 110.0(4) . . ?
C25 N4 Eu01 101.8(7) . . ?
N4 C6 C5 115.8(8) . . ?
N5 C12 C11 117.4(8) . . ?
C2 C1 N1 124.1(9) . . ?
C5 C4 C3 118.4(8) . . ?
N2 C11 C10 121.8(8) . . ?
N2 C11 C12 117.3(7) . . ?
C10 C11 C12 120.7(8) . . ?
C4 C5 N1 123.5(7) . . ?
C4 C5 C6 119.9(7) . . ?
N1 C5 C6 116.6(6) . . ?
C8 C9 C10 119.1(9) . . ?
C11 C10 C9 119.5(9) . . ?
F2 C33 F3 106.6(7) . . ?
F2 C33 F1 106.9(8) . . ?
F3 C33 F1 108.0(8) . . ?
F2 C33 S1 111.7(7) . . ?
F3 C33 S1 111.7(6) . . ?
F1 C33 S1 111.6(6) . . ?
C9 C8 C7 118.2(12) . . ?
C2 C3 C4 119.2(8) . . ?
C32 C27 N5 116.8(9) 3 . ?
C26 C25 N4 115.1(10) . . ?
C25 C26 N5 104.7(11) . . ?
C27 C32 N4 107.8(12) 3 . ?

loop_
_geom_bond_atom_site_label_1
_geom_bond_atom_site_label_2
_geom_bond_distance
_geom_bond_site_symmetry_2
_geom_bond_publ_flag
Eu01 N2 2.596(6) . ?
Eu01 N2 2.596(6) 3 ?
Eu01 N1 2.626(6) . ?
Eu01 N1 2.626(6) 3 ?
Eu01 N5 2.627(6) 3 ?
Eu01 N5 2.627(6) . ?
Eu01 N4 2.652(6) . ?
Eu01 N4 2.652(6) 3 ?
Eu01 Cl1 2.725(2) . ?
S1 O2 1.422(6) . ?
S1 O3 1.422(8) . ?
S1 O1 1.436(7) . ?
S1 C33 1.804(9) . ?
F3 C33 1.329(11) . ?
F2 C33 1.327(11) . ?
C2 C1 1.355(13) . ?
C2 C3 1.397(13) . ?
N2 C7 1.321(14) . ?
N2 C11 1.353(11) . ?
N1 C1 1.357(12) . ?
N1 C5 1.360(10) . ?
N5 C26 1.442(15) . ?
N5 C12 1.498(10) . ?
N5 C27 1.65(2) . ?
C7 C8 1.405(15) . ?
F1 C33 1.339(11) . ?
N4 C32 1.418(14) . ?
N4 C6 1.496(9) . ?
N4 C25 1.74(3) . ?
C6 C5 1.531(12) . ?
C12 C11 1.503(14) . ?
C4 C5 1.359(10) . ?
C4 C3 1.401(12) . ?
C11 C10 1.380(11) . ?
C9 C8 1.354(17) . ?
C9 C10 1.389(16) . ?
C27 C32 1.35(2) 3 ?
C25 C26 1.37(2) . ?
C32 C27 1.35(2) 3 ?
